data_7060188
loop_
_publ_author_name
'R\"osch, Andreas'
'Seifert, Fabian'
'Vass, Valentin'
'G\"orls, Helmar'
'Kretschmer, Robert'

_publ_section_title
;
 Synthesis, structure, and catalytic activity of dinuclear aluminium
 bis(amidinate) and bis(guanidinate) complexes
;
_journal_issue 2
_journal_name_full 'New Journal of Chemistry'
_journal_page_first 972
_journal_page_last 981
_journal_paper_doi 10.1039/D0NJ05007E
_journal_volume 45
_journal_year 2021
_chemical_formula_moiety 'C38 H60 Al2 I4 N4'
_chemical_formula_sum 'C38 H60 Al2 I4 N4'
_chemical_formula_weight 1134.46
_space_group_crystal_system monoclinic
_space_group_IT_number 14
_space_group_name_Hall '-P 2yn'
_space_group_name_H-M_alt 'P 1 21/n 1'
_atom_sites_solution_hydrogens geom
_audit_creation_method SHELXL-2018/3
_audit_update_record
;
2020-10-09 deposited with the CCDC.	2020-11-10 downloaded from the CCDC.
;
_cell_angle_alpha 90
_cell_angle_beta 95.334(2)
_cell_angle_gamma 90
_cell_formula_units_Z 2
_cell_length_a 10.1421(2)
_cell_length_b 16.2451(3)
_cell_length_c 13.8772(3)
_cell_measurement_reflns_used 13133
_cell_measurement_temperature 123(2)
_cell_measurement_theta_max 73.316
_cell_measurement_theta_min 4.200
_cell_volume 2276.50(8)
_computing_cell_refinement 'CrysAlisPro 1.171.38.43 (Rigaku OD, 2015)'
_computing_data_collection 'CrysAlisPro 1.171.38.43 (Rigaku OD, 2015)'
_computing_data_reduction 'CrysAlisPro 1.171.38.43 (Rigaku OD, 2015)'
_computing_molecular_graphics SHELXTL/PC
_computing_publication_material 'SHELXL-2018/3 (Sheldrick, 2018)'
_computing_structure_refinement 'SHELXL-2018/3 (Sheldrick, 2018)'
_computing_structure_solution 'SHELXT 2014/5 (Sheldrick, 2014)'
_diffrn_ambient_temperature 123(2)
_diffrn_measured_fraction_theta_full 1.000
_diffrn_measured_fraction_theta_max 0.985
_diffrn_measurement_device_type 'Xcalibur, AtlasS2, Gemini ultra'
_diffrn_measurement_method '\w scans'
_diffrn_radiation_type CuK\a
_diffrn_radiation_wavelength 1.54184
_diffrn_reflns_av_R_equivalents 0.0339
_diffrn_reflns_av_unetI/netI 0.0349
_diffrn_reflns_Laue_measured_fraction_full 1.000
_diffrn_reflns_Laue_measured_fraction_max 0.985
_diffrn_reflns_limit_h_max 12
_diffrn_reflns_limit_h_min -12
_diffrn_reflns_limit_k_max 20
_diffrn_reflns_limit_k_min -17
_diffrn_reflns_limit_l_max 16
_diffrn_reflns_limit_l_min -17
_diffrn_reflns_number 13133
_diffrn_reflns_point_group_measured_fraction_full 1.000
_diffrn_reflns_point_group_measured_fraction_max 0.985
_diffrn_reflns_theta_full 67.684
_diffrn_reflns_theta_max 73.316
_diffrn_reflns_theta_min 4.200
_diffrn_source 'micro-focus sealed X-ray tube'
_exptl_absorpt_coefficient_mu 22.085
_exptl_absorpt_correction_T_max 0.399
_exptl_absorpt_correction_T_min 0.165
_exptl_absorpt_correction_type gaussian
_exptl_absorpt_process_details
; 
CrysAlisPro 1.171.38.43 (Rigaku Oxford Diffraction, 2015) 
Numerical absorption correction based on gaussian integration over 
   a multifaceted crystal model 
Empirical absorption correction using spherical harmonics, 
 implemented in SCALE3 ABSPACK scaling algorithm. 
;
_exptl_crystal_colour yellow
_exptl_crystal_density_diffrn 1.655
_exptl_crystal_density_method 'not measured'
_exptl_crystal_description prism
_exptl_crystal_F_000 1108
_exptl_crystal_size_max 0.147
_exptl_crystal_size_mid 0.098
_exptl_crystal_size_min 0.062
_refine_diff_density_max 0.563
_refine_diff_density_min -0.619
_refine_diff_density_rms 0.088
_refine_ls_extinction_coef 0.00009(2)
_refine_ls_extinction_expression Fc^*^=kFc[1+0.001xFc^2^\l^3^/sin(2\q)]^-1/4^
_refine_ls_extinction_method 'SHELXL-2018/3 (Sheldrick 2018)'
_refine_ls_goodness_of_fit_ref 1.024
_refine_ls_hydrogen_treatment constr
_refine_ls_matrix_type full
_refine_ls_number_parameters 225
_refine_ls_number_reflns 4508
_refine_ls_number_restraints 0
_refine_ls_restrained_S_all 1.024
_refine_ls_R_factor_all 0.0292
_refine_ls_R_factor_gt 0.0251
_refine_ls_shift/su_max 0.001
_refine_ls_shift/su_mean 0.000
_refine_ls_structure_factor_coef Fsqd
_refine_ls_weighting_details 'w=1/[\s^2^(Fo^2^)+(0.0318P)^2^+0.1301P] where P=(Fo^2^+2Fc^2^)/3'
_refine_ls_weighting_scheme calc
_refine_ls_wR_factor_gt 0.0589
_refine_ls_wR_factor_ref 0.0606
_reflns_Friedel_coverage 0.000
_reflns_number_gt 4090
_reflns_number_total 4508
_reflns_threshold_expression 'I > 2\s(I)'
_cod_data_source_file d0nj05007e2.cif
_cod_data_source_block FO7099_5c
_cod_depositor_comments 'Adding full bibliography for 7060181--7060191.cif.'
_cod_original_sg_symbol_H-M 'P 21/n'
_cod_database_code 7060188
_shelx_shelxl_version_number 2018/3
_shelx_space_group_comment
; 
The symmetry employed for this shelxl refinement is uniquely defined 
by the following loop, which should always be used as a source of 
symmetry information in preference to the above space-group names. 
They are only intended as comments. 
;
_shelx_estimated_absorpt_t_min 0.140
_shelx_estimated_absorpt_t_max 0.341

loop_
_space_group_symop_operation_xyz
'x, y, z'
'-x+1/2, y+1/2, -z+1/2'
'-x, -y, -z'
'x-1/2, -y-1/2, z-1/2'

loop_
_atom_site_label
_atom_site_type_symbol
_atom_site_fract_x
_atom_site_fract_y
_atom_site_fract_z
_atom_site_U_iso_or_equiv
_atom_site_adp_type
_atom_site_occupancy
_atom_site_site_symmetry_order
_atom_site_calc_flag
_atom_site_refinement_flags_posn
_atom_site_refinement_flags_adp
_atom_site_refinement_flags_occupancy
_atom_site_disorder_assembly
_atom_site_disorder_group
I1 I 0.77864(2) 0.32460(2) 0.23827(2) 0.02552(7) Uani 1 1 d . . . . .
I2 I 0.50792(2) 0.48033(2) 0.34827(2) 0.03549(8) Uani 1 1 d . . . . .
Al1 Al 0.54000(8) 0.35833(4) 0.24539(5) 0.01675(15) Uani 1 1 d . . . . .
N1 N 0.4147(2) 0.27257(12) 0.25215(15) 0.0163(4) Uani 1 1 d . . . . .
N2 N 0.4309(2) 0.35383(13) 0.12929(16) 0.0190(4) Uani 1 1 d . . . . .
C1 C 0.3877(3) 0.20595(15) 0.31498(18) 0.0178(5) Uani 1 1 d . . . . .
C2 C 0.4500(3) 0.12971(16) 0.3036(2) 0.0221(5) Uani 1 1 d . . . . .
C3 C 0.4272(3) 0.06648(16) 0.3685(2) 0.0286(6) Uani 1 1 d . . . . .
H3A H 0.467096 0.014213 0.361234 0.034 Uiso 1 1 calc R U . . .
C4 C 0.3481(3) 0.07854(17) 0.4427(2) 0.0277(6) Uani 1 1 d . . . . .
H4A H 0.333925 0.034906 0.486098 0.033 Uiso 1 1 calc R U . . .
C5 C 0.2891(3) 0.15441(18) 0.4538(2) 0.0242(6) Uani 1 1 d . . . . .
H5A H 0.234640 0.162039 0.505192 0.029 Uiso 1 1 calc R U . . .
C6 C 0.3078(3) 0.21998(15) 0.39147(19) 0.0183(5) Uani 1 1 d . . . . .
C7 C 0.5422(4) 0.11334(16) 0.2253(2) 0.0300(7) Uani 1 1 d . . . . .
H7A H 0.547610 0.164817 0.186390 0.036 Uiso 1 1 calc R U . . .
C8 C 0.4907(5) 0.0438(2) 0.1561(3) 0.0464(9) Uani 1 1 d . . . . .
H8A H 0.403619 0.058989 0.124548 0.070 Uiso 1 1 calc R U . . .
H8B H 0.483030 -0.007182 0.192867 0.070 Uiso 1 1 calc R U . . .
H8C H 0.552701 0.035491 0.106864 0.070 Uiso 1 1 calc R U . . .
C9 C 0.6818(4) 0.0930(2) 0.2707(3) 0.0387(8) Uani 1 1 d . . . . .
H9A H 0.712781 0.137068 0.315520 0.058 Uiso 1 1 calc R U . . .
H9B H 0.741887 0.088143 0.219671 0.058 Uiso 1 1 calc R U . . .
H9C H 0.680050 0.040877 0.306093 0.058 Uiso 1 1 calc R U . . .
C10 C 0.2441(3) 0.30226(16) 0.4091(2) 0.0214(5) Uani 1 1 d . . . . .
H10A H 0.256607 0.338905 0.352806 0.026 Uiso 1 1 calc R U . . .
C11 C 0.0956(3) 0.2945(2) 0.4183(3) 0.0347(7) Uani 1 1 d . . . . .
H11A H 0.053953 0.263553 0.362889 0.052 Uiso 1 1 calc R U . . .
H11B H 0.056061 0.349456 0.419461 0.052 Uiso 1 1 calc R U . . .
H11C H 0.081464 0.265348 0.478309 0.052 Uiso 1 1 calc R U . . .
C12 C 0.3105(3) 0.34279(18) 0.5001(2) 0.0288(6) Uani 1 1 d . . . . .
H12A H 0.405730 0.347954 0.494423 0.043 Uiso 1 1 calc R U . . .
H12B H 0.296132 0.308922 0.556624 0.043 Uiso 1 1 calc R U . . .
H12C H 0.272311 0.397556 0.507753 0.043 Uiso 1 1 calc R U . . .
C13 C 0.3578(3) 0.29324(14) 0.16364(18) 0.0170(5) Uani 1 1 d . . . . .
C14 C 0.2283(3) 0.26081(16) 0.11293(19) 0.0203(5) Uani 1 1 d . . . . .
C15 C 0.2493(4) 0.2329(2) 0.0091(2) 0.0317(7) Uani 1 1 d . . . . .
H15A H 0.281186 0.279474 -0.027209 0.048 Uiso 1 1 calc R U . . .
H15B H 0.165214 0.213104 -0.023226 0.048 Uiso 1 1 calc R U . . .
H15C H 0.314823 0.188429 0.011688 0.048 Uiso 1 1 calc R U . . .
C16 C 0.1271(3) 0.33128(19) 0.1113(3) 0.0309(6) Uani 1 1 d . . . . .
H16A H 0.120121 0.350772 0.177470 0.046 Uiso 1 1 calc R U . . .
H16B H 0.040500 0.311391 0.083648 0.046 Uiso 1 1 calc R U . . .
H16C H 0.156110 0.376627 0.071762 0.046 Uiso 1 1 calc R U . . .
C17 C 0.1694(3) 0.18732(18) 0.1638(2) 0.0294(6) Uani 1 1 d . . . . .
H17A H 0.151393 0.203431 0.229382 0.044 Uiso 1 1 calc R U . . .
H17B H 0.232547 0.141504 0.167396 0.044 Uiso 1 1 calc R U . . .
H17C H 0.086742 0.170134 0.127181 0.044 Uiso 1 1 calc R U . . .
C18 C 0.4171(3) 0.39880(15) 0.03774(19) 0.0204(5) Uani 1 1 d . . . . .
H18A H 0.322910 0.412785 0.020282 0.024 Uiso 1 1 calc R U . . .
H18B H 0.447781 0.364074 -0.014389 0.024 Uiso 1 1 calc R U . . .
C19 C 0.4996(3) 0.47739(15) 0.04821(19) 0.0211(5) Uani 1 1 d . . . . .
H19A H 0.591665 0.463344 0.072743 0.025 Uiso 1 1 calc R U . . .
H19B H 0.463023 0.514085 0.096072 0.025 Uiso 1 1 calc R U . . .

loop_
_atom_site_aniso_label
_atom_site_aniso_U_11
_atom_site_aniso_U_22
_atom_site_aniso_U_33
_atom_site_aniso_U_23
_atom_site_aniso_U_13
_atom_site_aniso_U_12
I1 0.01685(10) 0.03244(10) 0.02706(10) 0.00187(6) 0.00089(6) 0.00105(6)
I2 0.04408(14) 0.02169(10) 0.04354(13) -0.01332(7) 0.01925(10) -0.00986(8)
Al1 0.0172(4) 0.0150(3) 0.0179(3) 0.0009(3) 0.0010(3) -0.0024(3)
N1 0.0177(11) 0.0138(8) 0.0172(10) 0.0026(8) 0.0005(8) -0.0007(8)
N2 0.0172(11) 0.0173(9) 0.0221(11) 0.0065(8) -0.0006(9) -0.0026(8)
C1 0.0195(13) 0.0157(10) 0.0176(12) 0.0044(9) -0.0017(10) -0.0043(10)
C2 0.0229(14) 0.0181(11) 0.0247(13) 0.0030(10) -0.0017(11) -0.0007(11)
C3 0.0355(18) 0.0162(11) 0.0333(15) 0.0072(11) -0.0004(13) 0.0004(12)
C4 0.0351(17) 0.0203(12) 0.0266(14) 0.0107(10) -0.0027(12) -0.0090(12)
C5 0.0222(14) 0.0288(13) 0.0216(13) 0.0065(11) 0.0016(11) -0.0058(11)
C6 0.0166(13) 0.0184(11) 0.0190(12) 0.0029(9) -0.0033(10) -0.0038(10)
C7 0.0430(19) 0.0193(12) 0.0285(15) 0.0014(10) 0.0083(14) 0.0067(12)
C8 0.066(3) 0.0354(16) 0.0380(19) -0.0113(14) 0.0033(18) 0.0087(17)
C9 0.0377(19) 0.0294(14) 0.050(2) -0.0001(14) 0.0112(16) 0.0088(14)
C10 0.0208(14) 0.0223(11) 0.0213(12) 0.0009(10) 0.0034(10) -0.0016(11)
C11 0.0205(16) 0.0356(15) 0.0482(19) 0.0009(14) 0.0042(14) 0.0016(13)
C12 0.0366(18) 0.0257(12) 0.0242(14) -0.0026(11) 0.0034(13) -0.0024(12)
C13 0.0177(13) 0.0140(10) 0.0195(12) 0.0014(9) 0.0027(10) 0.0005(9)
C14 0.0173(13) 0.0215(11) 0.0209(12) 0.0020(9) -0.0043(10) -0.0042(10)
C15 0.0384(19) 0.0349(14) 0.0216(14) -0.0037(11) 0.0011(13) -0.0117(14)
C16 0.0161(14) 0.0326(14) 0.0432(17) 0.0099(13) -0.0008(12) 0.0007(12)
C17 0.0291(16) 0.0281(13) 0.0291(15) 0.0059(11) -0.0072(12) -0.0125(12)
C18 0.0228(14) 0.0183(11) 0.0197(12) 0.0074(9) 0.0007(10) -0.0003(11)
C19 0.0210(14) 0.0199(11) 0.0222(13) 0.0070(10) 0.0003(11) -0.0022(10)

loop_
_atom_type_symbol
_atom_type_description
_atom_type_scat_dispersion_real
_atom_type_scat_dispersion_imag
_atom_type_scat_source
C C 0.0181 0.0091 'International Tables Vol C Tables 4.2.6.8 and 6.1.1.4'
H H 0.0000 0.0000 'International Tables Vol C Tables 4.2.6.8 and 6.1.1.4'
Al Al 0.2130 0.2455 'International Tables Vol C Tables 4.2.6.8 and 6.1.1.4'
I I -0.3257 6.8362 'International Tables Vol C Tables 4.2.6.8 and 6.1.1.4'
N N 0.0311 0.0180 'International Tables Vol C Tables 4.2.6.8 and 6.1.1.4'

loop_
_geom_angle_atom_site_label_1
_geom_angle_atom_site_label_2
_geom_angle_atom_site_label_3
_geom_angle
_geom_angle_site_symmetry_1
_geom_angle_site_symmetry_3
_geom_angle_publ_flag
N2 Al1 N1 70.58(9) . . ?
N2 Al1 I2 115.36(7) . . ?
N1 Al1 I2 115.75(7) . . ?
N2 Al1 I1 117.17(8) . . ?
N1 Al1 I1 119.93(7) . . ?
I2 Al1 I1 112.21(3) . . ?
C13 N1 C1 130.7(2) . . ?
C1 N1 Al1 138.85(18) . . ?
C13 N2 C18 131.5(2) . . ?
C18 N2 Al1 136.97(18) . . ?
C2 C1 C6 121.5(2) . . ?
C2 C1 N1 119.0(2) . . ?
C6 C1 N1 119.4(2) . . ?
C3 C2 C1 118.1(3) . . ?
C3 C2 C7 118.7(2) . . ?
C1 C2 C7 123.2(2) . . ?
C4 C3 C2 121.3(3) . . ?
C4 C3 H3A 119.4 . . ?
C2 C3 H3A 119.4 . . ?
C3 C4 C5 119.9(2) . . ?
C3 C4 H4A 120.1 . . ?
C5 C4 H4A 120.1 . . ?
C4 C5 C6 121.7(3) . . ?
C4 C5 H5A 119.2 . . ?
C6 C5 H5A 119.2 . . ?
C5 C6 C1 117.6(2) . . ?
C5 C6 C10 119.3(2) . . ?
C1 C6 C10 123.2(2) . . ?
C2 C7 C9 110.5(3) . . ?
C2 C7 C8 112.2(3) . . ?
C9 C7 C8 110.2(3) . . ?
C2 C7 H7A 107.9 . . ?
C9 C7 H7A 107.9 . . ?
C8 C7 H7A 107.9 . . ?
C7 C8 H8A 109.5 . . ?
C7 C8 H8B 109.5 . . ?
H8A C8 H8B 109.5 . . ?
C7 C8 H8C 109.5 . . ?
H8A C8 H8C 109.5 . . ?
H8B C8 H8C 109.5 . . ?
C7 C9 H9A 109.5 . . ?
C7 C9 H9B 109.5 . . ?
H9A C9 H9B 109.5 . . ?
C7 C9 H9C 109.5 . . ?
H9A C9 H9C 109.5 . . ?
H9B C9 H9C 109.5 . . ?
C6 C10 C12 110.7(2) . . ?
C6 C10 C11 112.2(2) . . ?
C12 C10 C11 109.3(2) . . ?
C6 C10 H10A 108.2 . . ?
C12 C10 H10A 108.2 . . ?
C11 C10 H10A 108.2 . . ?
C10 C11 H11A 109.5 . . ?
C10 C11 H11B 109.5 . . ?
H11A C11 H11B 109.5 . . ?
C10 C11 H11C 109.5 . . ?
H11A C11 H11C 109.5 . . ?
H11B C11 H11C 109.5 . . ?
C10 C12 H12A 109.5 . . ?
C10 C12 H12B 109.5 . . ?
H12A C12 H12B 109.5 . . ?
C10 C12 H12C 109.5 . . ?
H12A C12 H12C 109.5 . . ?
H12B C12 H12C 109.5 . . ?
N2 C13 N1 107.6(2) . . ?
N2 C13 C14 124.6(2) . . ?
N1 C13 C14 127.6(2) . . ?
C13 C14 C17 114.3(2) . . ?
C13 C14 C16 107.1(2) . . ?
C17 C14 C16 107.3(2) . . ?
C13 C14 C15 110.2(2) . . ?
C17 C14 C15 107.1(2) . . ?
C16 C14 C15 110.8(3) . . ?
C14 C15 H15A 109.5 . . ?
C14 C15 H15B 109.5 . . ?
H15A C15 H15B 109.5 . . ?
C14 C15 H15C 109.5 . . ?
H15A C15 H15C 109.5 . . ?
H15B C15 H15C 109.5 . . ?
C14 C16 H16A 109.5 . . ?
C14 C16 H16B 109.5 . . ?
H16A C16 H16B 109.5 . . ?
C14 C16 H16C 109.5 . . ?
H16A C16 H16C 109.5 . . ?
H16B C16 H16C 109.5 . . ?
C14 C17 H17A 109.5 . . ?
C14 C17 H17B 109.5 . . ?
H17A C17 H17B 109.5 . . ?
C14 C17 H17C 109.5 . . ?
H17A C17 H17C 109.5 . . ?
H17B C17 H17C 109.5 . . ?
N2 C18 C19 109.2(2) . . ?
N2 C18 H18A 109.8 . . ?
C19 C18 H18A 109.8 . . ?
N2 C18 H18B 109.8 . . ?
C19 C18 H18B 109.8 . . ?
H18A C18 H18B 108.3 . . ?
C18 C19 C19 111.5(3) . 3_665 ?
C18 C19 H19A 109.3 . . ?
C19 C19 H19A 109.3 3_665 . ?
C18 C19 H19B 109.3 . . ?
C19 C19 H19B 109.3 3_665 . ?
H19A C19 H19B 108.0 . . ?

loop_
_geom_bond_atom_site_label_1
_geom_bond_atom_site_label_2
_geom_bond_distance
_geom_bond_site_symmetry_2
_geom_bond_publ_flag
I1 Al1 2.4925(8) . ?
I2 Al1 2.4816(7) . ?
Al1 N2 1.869(2) . ?
Al1 N1 1.894(2) . ?
N1 C13 1.350(3) . ?
N1 C1 1.432(3) . ?
N2 C13 1.346(3) . ?
N2 C18 1.461(3) . ?
C1 C2 1.406(4) . ?
C1 C6 1.413(4) . ?
C2 C3 1.400(4) . ?
C2 C7 1.521(4) . ?
C3 C4 1.377(5) . ?
C3 H3A 0.9500 . ?
C4 C5 1.385(4) . ?
C4 H4A 0.9500 . ?
C5 C6 1.396(4) . ?
C5 H5A 0.9500 . ?
C6 C10 1.514(4) . ?
C7 C9 1.531(5) . ?
C7 C8 1.542(5) . ?
C7 H7A 1.0000 . ?
C8 H8A 0.9800 . ?
C8 H8B 0.9800 . ?
C8 H8C 0.9800 . ?
C9 H9A 0.9800 . ?
C9 H9B 0.9800 . ?
C9 H9C 0.9800 . ?
C10 C12 1.524(4) . ?
C10 C11 1.529(4) . ?
C10 H10A 1.0000 . ?
C11 H11A 0.9800 . ?
C11 H11B 0.9800 . ?
C11 H11C 0.9800 . ?
C12 H12A 0.9800 . ?
C12 H12B 0.9800 . ?
C12 H12C 0.9800 . ?
C13 C14 1.525(4) . ?
C14 C17 1.536(4) . ?
C14 C16 1.536(4) . ?
C14 C15 1.545(4) . ?
C15 H15A 0.9800 . ?
C15 H15B 0.9800 . ?
C15 H15C 0.9800 . ?
C16 H16A 0.9800 . ?
C16 H16B 0.9800 . ?
C16 H16C 0.9800 . ?
C17 H17A 0.9800 . ?
C17 H17B 0.9800 . ?
C17 H17C 0.9800 . ?
C18 C19 1.526(4) . ?
C18 H18A 0.9900 . ?
C18 H18B 0.9900 . ?
C19 C19 1.527(5) 3_665 ?
C19 H19A 0.9900 . ?
C19 H19B 0.9900 . ?
